data_7108751
loop_
_publ_author_name
'Ping Cheng'
'Derrick L. J. Clive'
'Shimal Fernandopulle'
'Zhenhua Chen'

_publ_section_title
;
 Racemic marinopyrrole B by total synthesis
;
_journal_name_full Chem.Commun.
_journal_page_first 558
_journal_paper_doi 10.1039/c2cc37110c
_journal_volume 49
_journal_year 2013
_chemical_formula_moiety 'C12 H9 Br Cl2 N2 O4'
_chemical_formula_sum 'C12 H9 Br Cl2 N2 O4'
_chemical_formula_weight 396.02
_chemical_name_systematic
;
?
;
_space_group_IT_number 2
_symmetry_cell_setting triclinic
_symmetry_space_group_name_Hall '-P 1'
_symmetry_space_group_name_H-M 'P -1'
_atom_sites_solution_hydrogens geom
_atom_sites_solution_primary direct
_atom_sites_solution_secondary difmap
_audit_creation_method SHELXL-97
_cell_angle_alpha 77.0064(6)
_cell_angle_beta 75.9683(6)
_cell_angle_gamma 65.5279(6)
_cell_formula_units_Z 2
_cell_length_a 7.5864(4)
_cell_length_b 9.0677(5)
_cell_length_c 12.2844(7)
_cell_measurement_reflns_used 3886
_cell_measurement_temperature 173(2)
_cell_measurement_theta_max 27.46
_cell_measurement_theta_min 2.83
_cell_volume 738.75(7)
_computing_cell_refinement 'Bruker SAINT'
_computing_data_collection 'Bruker APEX2'
_computing_data_reduction 'Bruker SAINT'
_computing_molecular_graphics 'Bruker SHELXTL'
_computing_publication_material 'Bruker SHELXTL'
_computing_structure_refinement 'SHELXL-97 (Sheldrick, 2008)'
_computing_structure_solution 'DIRDIF-2008 (Beurskens et al., 2008)'
_diffrn_ambient_temperature 173(2)
_diffrn_measured_fraction_theta_full 0.994
_diffrn_measured_fraction_theta_max 0.984
_diffrn_measurement_device_type 'Bruker APEX-II CCD'
_diffrn_measurement_method '\w scans'
_diffrn_radiation_monochromator graphite
_diffrn_radiation_source 'fine-focus sealed tube'
_diffrn_radiation_type MoK\a
_diffrn_radiation_wavelength 0.71073
_diffrn_reflns_av_R_equivalents 0.0130
_diffrn_reflns_av_sigmaI/netI 0.0204
_diffrn_reflns_limit_h_max 9
_diffrn_reflns_limit_h_min -9
_diffrn_reflns_limit_k_max 11
_diffrn_reflns_limit_k_min -11
_diffrn_reflns_limit_l_max 15
_diffrn_reflns_limit_l_min -15
_diffrn_reflns_number 6270
_diffrn_reflns_theta_full 26.00
_diffrn_reflns_theta_max 27.48
_diffrn_reflns_theta_min 1.73
_exptl_absorpt_coefficient_mu 3.159
_exptl_absorpt_correction_T_max 0.5595
_exptl_absorpt_correction_T_min 0.4027
_exptl_absorpt_correction_type integration
_exptl_absorpt_process_details 'SADABS (Sheldrick, 2008)'
_exptl_crystal_colour colourless
_exptl_crystal_density_diffrn 1.780
_exptl_crystal_density_method 'not measured'
_exptl_crystal_description prism
_exptl_crystal_F_000 392
_exptl_crystal_size_max 0.35
_exptl_crystal_size_mid 0.24
_exptl_crystal_size_min 0.21
_refine_diff_density_max 0.385
_refine_diff_density_min -0.447
_refine_diff_density_rms 0.064
_refine_ls_extinction_method none
_refine_ls_goodness_of_fit_ref 1.063
_refine_ls_hydrogen_treatment constr
_refine_ls_matrix_type full
_refine_ls_number_parameters 190
_refine_ls_number_reflns 3328
_refine_ls_number_restraints 0
_refine_ls_restrained_S_all 1.063
_refine_ls_R_factor_all 0.0276
_refine_ls_R_factor_gt 0.0246
_refine_ls_shift/su_max 0.001
_refine_ls_shift/su_mean 0.000
_refine_ls_structure_factor_coef Fsqd
_refine_ls_weighting_details 'calc w=1/[\s^2^(Fo^2^)+(0.0348P)^2^+0.3700P] where P=(Fo^2^+2Fc^2^)/3'
_refine_ls_weighting_scheme calc
_refine_ls_wR_factor_gt 0.0647
_refine_ls_wR_factor_ref 0.0662
_reflns_number_gt 3064
_reflns_number_total 3328
_reflns_threshold_expression I>2\s(I)
_cod_data_source_file c2cc37110c.txt
_cod_data_source_block 11
_cod_database_code 7108751

loop_
_symmetry_equiv_pos_as_xyz
'x, y, z'
'-x, -y, -z'

loop_
_atom_site_label
_atom_site_type_symbol
_atom_site_fract_x
_atom_site_fract_y
_atom_site_fract_z
_atom_site_U_iso_or_equiv
_atom_site_adp_type
_atom_site_occupancy
_atom_site_symmetry_multiplicity
_atom_site_calc_flag
_atom_site_refinement_flags
Br Br -0.34614(3) 0.64188(2) 0.439868(17) 0.02827(8) Uani 1 1 d .
Cl1 Cl -0.14220(7) 0.21947(6) 0.49567(4) 0.02939(12) Uani 1 1 d .
Cl2 Cl 0.33044(8) 0.08185(6) 0.35324(5) 0.03577(14) Uani 1 1 d .
O1 O 0.1642(2) 0.73059(19) 0.16260(13) 0.0364(4) Uani 1 1 d .
O2 O -0.0943(2) 0.83092(17) 0.29530(13) 0.0317(3) Uani 1 1 d .
O3 O 0.1656(2) 0.2974(3) 0.08639(16) 0.0469(5) Uani 1 1 d .
O4 O 0.4443(2) 0.2140(2) -0.03875(13) 0.0361(4) Uani 1 1 d .
N1 N 0.2117(2) 0.4056(2) 0.28636(13) 0.0217(3) Uani 1 1 d .
N2 N 0.6312(2) 0.3252(2) 0.06604(14) 0.0249(3) Uani 1 1 d .
H2N H 0.6998 0.2916 0.0013 0.030 Uiso 1 1 calc R
C1 C 0.0512(3) 0.5500(2) 0.30564(16) 0.0208(4) Uani 1 1 d .
C2 C -0.0939(3) 0.5078(2) 0.38115(15) 0.0212(4) Uani 1 1 d .
C3 C -0.0220(3) 0.3368(2) 0.40738(16) 0.0233(4) Uani 1 1 d .
C4 C 0.1660(3) 0.2782(2) 0.34889(17) 0.0235(4) Uani 1 1 d .
C5 C 0.4463(3) 0.3283(2) 0.11048(16) 0.0229(4) Uani 1 1 d .
C6 C 0.3929(3) 0.3881(2) 0.21211(16) 0.0219(4) Uani 1 1 d .
C7 C 0.5480(3) 0.4208(2) 0.23004(18) 0.0267(4) Uani 1 1 d .
H7 H 0.5523 0.4617 0.2937 0.032 Uiso 1 1 calc R
C8 C 0.6927(3) 0.3819(3) 0.13679(18) 0.0284(4) Uani 1 1 d .
H8 H 0.8155 0.3929 0.1241 0.034 Uiso 1 1 calc R
C9 C 0.0505(3) 0.7098(2) 0.24597(16) 0.0227(4) Uani 1 1 d .
C10 C -0.1067(4) 0.9946(3) 0.2458(2) 0.0394(5) Uani 1 1 d .
H10A H -0.2186 1.0741 0.2883 0.047 Uiso 1 1 calc R
H10B H -0.1247 1.0143 0.1667 0.047 Uiso 1 1 calc R
H10C H 0.0146 1.0063 0.2488 0.047 Uiso 1 1 calc R
C11 C 0.3347(3) 0.2802(3) 0.05412(17) 0.0278(4) Uani 1 1 d .
C12 C 0.3428(5) 0.1757(4) -0.1067(2) 0.0560(8) Uani 1 1 d .
H12A H 0.4348 0.1302 -0.1732 0.067 Uiso 1 1 calc R
H12B H 0.2355 0.2756 -0.1315 0.067 Uiso 1 1 calc R
H12C H 0.2889 0.0953 -0.0617 0.067 Uiso 1 1 calc R

loop_
_atom_site_aniso_label
_atom_site_aniso_U_11
_atom_site_aniso_U_22
_atom_site_aniso_U_33
_atom_site_aniso_U_23
_atom_site_aniso_U_13
_atom_site_aniso_U_12
Br 0.02044(11) 0.02951(12) 0.02815(12) -0.00677(8) 0.00419(8) -0.00613(8)
Cl1 0.0240(2) 0.0267(2) 0.0329(3) 0.00135(19) 0.00447(19) -0.0131(2)
Cl2 0.0284(3) 0.0197(2) 0.0461(3) -0.0022(2) 0.0075(2) -0.0051(2)
O1 0.0377(9) 0.0275(8) 0.0320(8) -0.0005(6) 0.0106(7) -0.0116(7)
O2 0.0313(8) 0.0199(7) 0.0352(8) -0.0043(6) 0.0049(6) -0.0069(6)
O3 0.0256(8) 0.0732(13) 0.0486(10) -0.0218(9) -0.0021(7) -0.0209(9)
O4 0.0386(9) 0.0436(9) 0.0275(8) -0.0112(7) -0.0029(7) -0.0156(8)
N1 0.0190(8) 0.0210(8) 0.0216(8) -0.0032(6) 0.0028(6) -0.0075(6)
N2 0.0184(8) 0.0244(8) 0.0237(8) -0.0007(6) 0.0037(6) -0.0056(7)
C1 0.0191(9) 0.0218(9) 0.0197(9) -0.0052(7) -0.0001(7) -0.0067(7)
C2 0.0177(9) 0.0241(9) 0.0185(9) -0.0047(7) 0.0008(7) -0.0059(7)
C3 0.0216(9) 0.0238(9) 0.0227(9) -0.0022(7) 0.0014(7) -0.0103(8)
C4 0.0213(9) 0.0195(9) 0.0269(10) -0.0035(7) 0.0007(7) -0.0074(8)
C5 0.0173(9) 0.0229(9) 0.0219(9) 0.0005(7) 0.0006(7) -0.0053(7)
C6 0.0178(9) 0.0200(9) 0.0235(9) -0.0011(7) 0.0010(7) -0.0064(7)
C7 0.0252(10) 0.0252(10) 0.0298(10) -0.0028(8) -0.0032(8) -0.0111(8)
C8 0.0196(9) 0.0272(10) 0.0356(11) 0.0017(8) -0.0018(8) -0.0108(8)
C9 0.0210(9) 0.0240(9) 0.0219(9) -0.0034(7) -0.0022(7) -0.0079(8)
C10 0.0409(13) 0.0186(10) 0.0528(15) -0.0020(9) -0.0055(11) -0.0084(10)
C11 0.0285(11) 0.0290(10) 0.0245(10) -0.0017(8) -0.0044(8) -0.0105(9)
C12 0.072(2) 0.0642(19) 0.0422(15) -0.0182(13) -0.0207(14) -0.0242(16)

loop_
_atom_type_symbol
_atom_type_description
_atom_type_scat_dispersion_real
_atom_type_scat_dispersion_imag
_atom_type_scat_source
C C 0.0033 0.0016 'International Tables Vol C Tables 4.2.6.8 and 6.1.1.4'
H H 0.0000 0.0000 'International Tables Vol C Tables 4.2.6.8 and 6.1.1.4'
N N 0.0061 0.0033 'International Tables Vol C Tables 4.2.6.8 and 6.1.1.4'
O O 0.0106 0.0060 'International Tables Vol C Tables 4.2.6.8 and 6.1.1.4'
Cl Cl 0.1484 0.1585 'International Tables Vol C Tables 4.2.6.8 and 6.1.1.4'
Br Br -0.2901 2.4595 'International Tables Vol C Tables 4.2.6.8 and 6.1.1.4'

loop_
_geom_angle_atom_site_label_1
_geom_angle_atom_site_label_2
_geom_angle_atom_site_label_3
_geom_angle
C9 O2 C10 116.24(17)
C11 O4 C12 115.8(2)
C4 N1 C1 108.38(15)
C4 N1 C6 124.18(16)
C1 N1 C6 127.41(16)
C8 N2 C5 109.70(17)
C2 C1 N1 107.28(16)
C2 C1 C9 130.89(18)
N1 C1 C9 121.74(16)
C1 C2 C3 107.97(17)
C1 C2 Br 129.27(15)
C3 C2 Br 122.74(14)
C4 C3 C2 107.00(17)
C4 C3 Cl1 125.52(16)
C2 C3 Cl1 127.49(15)
N1 C4 C3 109.37(17)
N1 C4 Cl2 122.25(15)
C3 C4 Cl2 128.32(15)
N2 C5 C6 106.71(17)
N2 C5 C11 123.84(18)
C6 C5 C11 129.43(18)
C5 C6 C7 108.70(17)
C5 C6 N1 124.05(17)
C7 C6 N1 127.20(18)
C8 C7 C6 106.10(19)
N2 C8 C7 108.78(18)
O1 C9 O2 123.58(18)
O1 C9 C1 125.28(18)
O2 C9 C1 111.14(16)
O3 C11 O4 124.1(2)
O3 C11 C5 124.6(2)
O4 C11 C5 111.35(18)

loop_
_geom_bond_atom_site_label_1
_geom_bond_atom_site_label_2
_geom_bond_distance
Br C2 1.8594(19)
Cl1 C3 1.7158(19)
Cl2 C4 1.697(2)
O1 C9 1.203(2)
O2 C9 1.326(2)
O2 C10 1.445(3)
O3 C11 1.201(3)
O4 C11 1.337(3)
O4 C12 1.441(3)
N1 C4 1.360(2)
N1 C1 1.390(2)
N1 C6 1.423(2)
N2 C8 1.353(3)
N2 C5 1.367(2)
C1 C2 1.383(3)
C1 C9 1.468(3)
C2 C3 1.402(3)
C3 C4 1.371(3)
C5 C6 1.376(3)
C5 C11 1.454(3)
C6 C7 1.401(3)
C7 C8 1.376(3)

loop_
_geom_torsion_atom_site_label_1
_geom_torsion_atom_site_label_2
_geom_torsion_atom_site_label_3
_geom_torsion_atom_site_label_4
_geom_torsion
C4 N1 C1 C2 -0.2(2)
C6 N1 C1 C2 177.99(18)
C4 N1 C1 C9 -176.99(17)
C6 N1 C1 C9 1.2(3)
N1 C1 C2 C3 -0.4(2)
C9 C1 C2 C3 175.98(19)
N1 C1 C2 Br -178.77(14)
C9 C1 C2 Br -2.3(3)
C1 C2 C3 C4 0.9(2)
Br C2 C3 C4 179.34(14)
C1 C2 C3 Cl1 -179.27(15)
Br C2 C3 Cl1 -0.8(3)
C1 N1 C4 C3 0.7(2)
C6 N1 C4 C3 -177.50(18)
C1 N1 C4 Cl2 -176.57(15)
C6 N1 C4 Cl2 5.2(3)
C2 C3 C4 N1 -1.0(2)
Cl1 C3 C4 N1 179.14(15)
C2 C3 C4 Cl2 176.10(16)
Cl1 C3 C4 Cl2 -3.8(3)
C8 N2 C5 C6 -0.3(2)
C8 N2 C5 C11 178.07(18)
N2 C5 C6 C7 -0.4(2)
C11 C5 C6 C7 -178.60(19)
N2 C5 C6 N1 -178.08(17)
C11 C5 C6 N1 3.7(3)
C4 N1 C6 C5 71.3(3)
C1 N1 C6 C5 -106.6(2)
C4 N1 C6 C7 -105.9(2)
C1 N1 C6 C7 76.2(3)
C5 C6 C7 C8 0.9(2)
N1 C6 C7 C8 178.48(19)
C5 N2 C8 C7 0.8(2)
C6 C7 C8 N2 -1.0(2)
C10 O2 C9 O1 -2.2(3)
C10 O2 C9 C1 178.36(18)
C2 C1 C9 O1 -160.9(2)
N1 C1 C9 O1 15.1(3)
C2 C1 C9 O2 18.5(3)
N1 C1 C9 O2 -165.47(17)
C12 O4 C11 O3 5.4(3)
C12 O4 C11 C5 -174.6(2)
N2 C5 C11 O3 -172.2(2)
C6 C5 C11 O3 5.7(4)
N2 C5 C11 O4 7.7(3)
C6 C5 C11 O4 -174.34(19)
